data_4129775
loop_
_publ_author_name
'Wallen, Christian M.'
'Bacsa, John'
'Scarborough, Christopher C.'

_publ_section_title
;
 Hydrogen Peroxide Complex of Zinc.
;
_journal_issue 46
_journal_name_full 'Journal of the American Chemical Society'
_journal_page_first 14606
_journal_page_last 14609
_journal_paper_doi 10.1021/jacs.5b10450
_journal_volume 137
_journal_year 2015
_chemical_formula_moiety 'C27 H35 N4 O7 S3 Zn, C16 H36 N'
_chemical_formula_sum 'C43 H71 N5 O7 S3 Zn'
_chemical_formula_weight 931.59
_space_group_crystal_system triclinic
_space_group_IT_number 2
_space_group_name_Hall '-P 1'
_space_group_name_H-M_alt 'P -1'
_atom_sites_solution_hydrogens mixed
_audit_creation_date 2015-05-21
_audit_creation_method
;
Olex2 1.2-dev
(compiled 2015.05.19 svn.r3182 for OlexSys, GUI svn.r5037)
;
_cell_angle_alpha 98.2422(18)
_cell_angle_beta 92.1817(19)
_cell_angle_gamma 108.3957(18)
_cell_formula_units_Z 4
_cell_length_a 13.4908(18)
_cell_length_b 18.694(3)
_cell_length_c 19.366(3)
_cell_measurement_reflns_used 9792
_cell_measurement_temperature 100(2)
_cell_measurement_theta_max 28.41
_cell_measurement_theta_min 2.36
_cell_volume 4568.5(12)
_computing_cell_refinement 'SAINT v8.34A (Bruker, 2013)'
_computing_data_collection 'APEX2 v2014.1-1 (Bruker, 2014)'
_computing_data_reduction 'SAINT v8.34A (Bruker, 2013)'
_computing_molecular_graphics 'Olex2 (Dolomanov et al., 2009)'
_computing_publication_material 'Olex2 (Dolomanov et al., 2009)'
_computing_structure_refinement 'SHELXL-97 (Sheldrick, 2008)'
_computing_structure_solution 'Superflip (L. Palatinus & G. Chapuis, 2007)'
_diffrn_ambient_temperature 100(2)
_diffrn_detector_area_resol_mean 512
_diffrn_measured_fraction_theta_full 1.000
_diffrn_measured_fraction_theta_max 0.990
_diffrn_measurement_device_type 'Bruker APEX-II CCD'
_diffrn_measurement_method '\f and \w scans with a narrow frame width'
_diffrn_radiation_monochromator graphite
_diffrn_radiation_type MoK\a
_diffrn_radiation_wavelength 0.71073
_diffrn_reflns_av_R_equivalents 0.0364
_diffrn_reflns_av_unetI/netI 0.0398
_diffrn_reflns_Laue_measured_fraction_full 1.000
_diffrn_reflns_Laue_measured_fraction_max 0.990
_diffrn_reflns_limit_h_max 18
_diffrn_reflns_limit_h_min -18
_diffrn_reflns_limit_k_max 24
_diffrn_reflns_limit_k_min -24
_diffrn_reflns_limit_l_max 25
_diffrn_reflns_limit_l_min -25
_diffrn_reflns_number 73265
_diffrn_reflns_point_group_measured_fraction_full 1.000
_diffrn_reflns_point_group_measured_fraction_max 0.990
_diffrn_reflns_theta_full 26.000
_diffrn_reflns_theta_max 28.435
_diffrn_reflns_theta_min 1.597
_diffrn_source 'fine-focus sealed tube'
_diffrn_source_current 30
_diffrn_source_voltage 45
_diffrn_standards_number 0
_exptl_absorpt_coefficient_mu 0.728
_exptl_absorpt_correction_T_max 0.7457
_exptl_absorpt_correction_T_min 0.6225
_exptl_absorpt_correction_type multi-scan
_exptl_absorpt_process_details
;
SADABS-2014/5 (Bruker,2014/5) was used for absorption correction.
wR2(int) was 0.1135 before and 0.0459 after correction.
The Ratio of minimum to maximum transmission is 0.8348.
The \l/2 correction factor is 0.00150.
;
_exptl_crystal_colour 'clear colourless'
_exptl_crystal_colour_lustre clear
_exptl_crystal_colour_primary colourless
_exptl_crystal_density_diffrn 1.354
_exptl_crystal_description prism
_exptl_crystal_F_000 1992
_exptl_crystal_recrystallization_method
'The material was recrystallised from a mixture of DCM and diethyl ether by vapor diffusion'
_exptl_crystal_size_max 0.587
_exptl_crystal_size_mid 0.423
_exptl_crystal_size_min 0.16
_refine_diff_density_max 1.299
_refine_diff_density_min -0.435
_refine_diff_density_rms 0.094
_refine_ls_extinction_method none
_refine_ls_goodness_of_fit_ref 1.045
_refine_ls_hydrogen_treatment constr
_refine_ls_matrix_type full
_refine_ls_number_parameters 1079
_refine_ls_number_reflns 22779
_refine_ls_number_restraints 0
_refine_ls_restrained_S_all 1.045
_refine_ls_R_factor_all 0.0588
_refine_ls_R_factor_gt 0.0431
_refine_ls_shift/su_max 0.005
_refine_ls_shift/su_mean 0.000
_refine_ls_structure_factor_coef Fsqd
_refine_ls_weighting_details 'w=1/[\s^2^(Fo^2^)+(0.0644P)^2^+1.8894P] where P=(Fo^2^+2Fc^2^)/3'
_refine_ls_weighting_scheme calc
_refine_ls_wR_factor_gt 0.1087
_refine_ls_wR_factor_ref 0.1204
_reflns_Friedel_coverage 0.000
_reflns_number_gt 17786
_reflns_number_total 22779
_reflns_threshold_expression 'I > 2\s(I)'
_cod_data_source_file ja5b10450_si_002.cif
_cod_data_source_block cmw04_057buzntsaq
_cod_original_cell_volume 4568.7(11)
_cod_database_code 4129775
_shelx_space_group_comment
;
The symmetry employed for this shelxl refinement is uniquely defined
by the following loop, which should always be used as a source of
symmetry information in preference to the above space-group names.
They are only intended as comments.
;
_olex2_refinement_description
;
1. Fixed Uiso
 At 1.2 times of:
  All C(H) groups, All C(H,H) groups
 At 1.5 times of:
  All C(H,H,H) groups, All O(H,H) groups
2.a Rotating group:
 O1W(H1WA,H1WB), O1WB(H1WC,H1WD)
2.b Secondary CH2 refined with riding coordinates:
 C68(H68A,H68B), C73(H73A,H73B), C65(H65A,H65B), C72(H72A,H72B), C3B(H3BA,
 H3BB), C75(H75A,H75B), C64(H64A,H64B), C84(H84A,H84B), C61(H61A,H61B), C3(H3A,
 H3B), C57(H57A,H57B), C1(H1A,H1B), C85(H85A,H85B), C4(H4A,H4B), C4B(H4BA,H4BB),
  C56(H56A,H56B), C5B(H5BA,H5BB), C5(H5A,H5B), C80(H80A,H80B), C67(H67A,H67B),
 C77(H77A,H77B), C69(H69A,H69B), C6B(H6BA,H6BB), C55(H55A,H55B), C1B(H1BA,H1BB),
  C63(H63A,H63B), C79(H79A,H79B), C59(H59A,H59B), C71(H71A,H71B), C81(H81A,
 H81B), C83(H83A,H83B), C6(H6A,H6B), C2(H2A,H2B), C60(H60A,H60B), C2B(H2BA,
 H2BB), C76(H76A,H76B)
2.c Aromatic/amide H refined with riding coordinates:
 C23(H23), C18(H18), C25(H25), C8B(H8B), C23B(H23B), C9B(H9B), C19(H19),
 C8(H8), C11B(H11B), C9(H9), C11(H11), C22B(H22B), C19B(H19B), C12(H12),
 C26(H26), C22(H22), C18B(H18B), C16(H16), C15(H15), C25B(H25B), C15B(H15B),
 C12B(H12B), C16B(H16B), C26B(H26B)
2.d Idealised Me refined as rotating group:
 C20B(H20D,H20E,H20F), C78(H78A,H78B,H78C), C20(H20A,H20B,H20C), C66(H66A,H66B,
 H66C), C13B(H13D,H13E,H13F), C70(H70A,H70B,H70C), C13(H13A,H13B,H13C),
 C27(H27A,H27B,H27C), C82(H82A,H82B,H82C), C74(H74A,H74B,H74C), C62(H62A,H62B,
 H62C), C27B(H27D,H27E,H27F), C58(H58A,H58B,H58C), C86(H86A,H86B,H86C)
;
_shelx_shelxl_version_number 2014/7
_olex2_diffrn_ambient_temperature_device 'Oxford Cryosystems'
_olex2_exptl_crystal_mounting_method 'The crystal was mounted on a loop with paratone oil'
_olex2_submission_original_sample_id 'CMW 04-057 BuZnTsAq'
_olex2_submission_special_instructions 'No special instructions were received'

loop_
_space_group_symop_operation_xyz
'x, y, z'
'-x, -y, -z'

loop_
_atom_site_label
_atom_site_type_symbol
_atom_site_fract_x
_atom_site_fract_y
_atom_site_fract_z
_atom_site_U_iso_or_equiv
_atom_site_adp_type
_atom_site_occupancy
_atom_site_site_symmetry_order
_atom_site_calc_flag
_atom_site_refinement_flags_posn
Zn1 Zn 0.02975(2) 0.57816(2) 0.23635(2) 0.00943(6) Uani 1 1 d .
Zn1B Zn 0.02846(2) 1.06452(2) 0.23783(2) 0.01066(6) Uani 1 1 d .
S3 S -0.21732(3) 0.55877(3) 0.23860(2) 0.01012(9) Uani 1 1 d .
S1 S 0.01850(4) 0.40504(3) 0.16130(2) 0.01330(10) Uani 1 1 d .
S1B S 0.01852(4) 0.89623(3) 0.15217(2) 0.01278(10) Uani 1 1 d .
S3B S -0.21524(3) 1.05323(3) 0.23985(2) 0.01265(10) Uani 1 1 d .
S2 S 0.24356(4) 0.66448(3) 0.34365(2) 0.01384(10) Uani 1 1 d .
S2B S 0.23816(4) 1.13475(3) 0.34837(2) 0.01592(10) Uani 1 1 d .
O1B O 0.02653(11) 0.88022(8) 0.22303(7) 0.0192(3) Uani 1 1 d .
O1 O 0.03192(12) 0.39608(8) 0.23430(7) 0.0211(3) Uani 1 1 d .
O5B O -0.27874(11) 1.09998(8) 0.26437(8) 0.0189(3) Uani 1 1 d .
O2B O -0.07398(11) 0.84739(8) 0.10779(8) 0.0197(3) Uani 1 1 d .
O5 O -0.28271(10) 0.60542(8) 0.25980(7) 0.0149(3) Uani 1 1 d .
O3 O 0.17566(11) 0.63169(9) 0.39571(7) 0.0184(3) Uani 1 1 d .
O2 O -0.07678(11) 0.35353(8) 0.12199(8) 0.0216(3) Uani 1 1 d .
O1W O 0.01434(10) 0.51698(8) 0.32093(7) 0.0151(3) Uani 1 1 d .
H1WA H 0.0645 0.5414 0.3549 0.023 Uiso 1 1 d GR
H1WB H 0.0189 0.4710 0.3070 0.023 Uiso 1 1 d GR
O1WB O 0.00430(11) 0.99454(9) 0.31580(7) 0.0176(3) Uani 1 1 d .
H1WC H 0.0468 1.0183 0.3538 0.026 Uiso 1 1 d GR
H1WD H 0.0170 0.9516 0.3006 0.026 Uiso 1 1 d GR
O4 O 0.31821(11) 0.73994(9) 0.36622(8) 0.0228(3) Uani 1 1 d .
O3B O 0.16573(11) 1.10349(9) 0.39859(7) 0.0215(3) Uani 1 1 d .
O6 O -0.21760(10) 0.49973(8) 0.27886(7) 0.0158(3) Uani 1 1 d .
O6B O -0.22003(11) 0.98928(8) 0.27484(7) 0.0183(3) Uani 1 1 d .
O4B O 0.31964(12) 1.20644(9) 0.37339(8) 0.0244(3) Uani 1 1 d .
N4 N 0.03688(13) 0.49193(9) 0.15957(8) 0.0128(3) Uani 1 1 d .
N4B N 0.03651(12) 0.98378(9) 0.15628(8) 0.0126(3) Uani 1 1 d .
N3B N -0.09676(12) 1.10237(9) 0.23886(8) 0.0121(3) Uani 1 1 d .
N2B N 0.17257(12) 1.13798(10) 0.28101(8) 0.0143(3) Uani 1 1 d .
N2 N 0.17272(12) 0.65904(9) 0.27588(8) 0.0126(3) Uani 1 1 d .
N1 N 0.06271(11) 0.64329(9) 0.14713(8) 0.0090(3) Uani 1 1 d .
N1B N 0.06922(12) 1.13801(9) 0.15346(8) 0.0106(3) Uani 1 1 d .
N3 N -0.10070(11) 0.60952(9) 0.23382(8) 0.0101(3) Uani 1 1 d .
N10 N -0.24723(12) 0.79597(9) 0.38697(8) 0.0128(3) Uani 1 1 d .
N9 N -0.23079(12) 0.31208(9) 0.38169(8) 0.0127(3) Uani 1 1 d .
C68 C -0.34874(14) 0.70776(11) 0.46988(10) 0.0147(4) Uani 1 1 d .
H68A H -0.3585 0.7523 0.4995 0.018 Uiso 1 1 calc R
H68B H -0.2854 0.6992 0.4897 0.018 Uiso 1 1 calc R
C73 C 0.04347(15) 0.28441(12) 0.38997(11) 0.0181(4) Uani 1 1 d .
H73A H 0.0508 0.2860 0.4413 0.022 Uiso 1 1 calc R
H73B H 0.0189 0.2301 0.3673 0.022 Uiso 1 1 calc R
C65 C 0.00685(15) 0.74416(12) 0.41501(11) 0.0188(4) Uani 1 1 d .
H65A H 0.0202 0.7629 0.4661 0.023 Uiso 1 1 calc R
H65B H 0.0226 0.6956 0.4059 0.023 Uiso 1 1 calc R
C20B C 0.48769(18) 0.91549(14) 0.29204(13) 0.0296(5) Uani 1 1 d .
H20D H 0.4743 0.8885 0.2436 0.044 Uiso 1 1 calc GR
H20E H 0.4688 0.8783 0.3242 0.044 Uiso 1 1 calc GR
H20F H 0.5622 0.9455 0.3015 0.044 Uiso 1 1 calc GR
C24B C -0.33615(15) 0.95221(12) 0.01073(11) 0.0177(4) Uani 1 1 d .
C72 C -0.03748(15) 0.32190(11) 0.37199(10) 0.0147(4) Uani 1 1 d .
H72A H -0.0091 0.3775 0.3894 0.018 Uiso 1 1 calc R
H72B H -0.0520 0.3143 0.3205 0.018 Uiso 1 1 calc R
C3B C -0.07877(14) 1.16981(11) 0.20382(10) 0.0139(4) Uani 1 1 d .
H3BA H -0.0344 1.2160 0.2358 0.017 Uiso 1 1 calc R
H3BB H -0.1466 1.1771 0.1920 0.017 Uiso 1 1 calc R
C23 C -0.36443(15) 0.50746(12) 0.04320(10) 0.0181(4) Uani 1 1 d .
H23 H -0.4059 0.5279 0.0161 0.022 Uiso 1 1 calc R
C7 C 0.12149(14) 0.38130(11) 0.11922(10) 0.0120(4) Uani 1 1 d .
C75 C -0.20075(15) 0.39850(11) 0.38858(10) 0.0146(4) Uani 1 1 d .
H75A H -0.1525 0.4154 0.3525 0.018 Uiso 1 1 calc R
H75B H -0.2649 0.4114 0.3780 0.018 Uiso 1 1 calc R
C64 C -0.10942(15) 0.72808(12) 0.39348(11) 0.0182(4) Uani 1 1 d .
H64A H -0.1223 0.7152 0.3418 0.022 Uiso 1 1 calc R
H64B H -0.1521 0.6837 0.4136 0.022 Uiso 1 1 calc R
C24 C -0.33887(14) 0.44412(12) 0.01236(10) 0.0169(4) Uani 1 1 d .
C84 C -0.35433(16) 0.19904(12) 0.43142(12) 0.0209(4) Uani 1 1 d .
H84A H -0.2975 0.1860 0.4550 0.025 Uiso 1 1 calc R
H84B H -0.3704 0.1695 0.3834 0.025 Uiso 1 1 calc R
C78 C -0.25180(16) 0.53708(13) 0.46335(11) 0.0217(4) Uani 1 1 d .
H78A H -0.2892 0.5173 0.4167 0.033 Uiso 1 1 calc GR
H78B H -0.2442 0.5913 0.4759 0.033 Uiso 1 1 calc GR
H78C H -0.2916 0.5086 0.4977 0.033 Uiso 1 1 calc GR
C10 C 0.28305(15) 0.34239(12) 0.05469(10) 0.0154(4) Uani 1 1 d .
C7B C 0.12557(14) 0.87721(11) 0.11108(10) 0.0121(4) Uani 1 1 d .
C21B C -0.26611(14) 1.01340(11) 0.15133(10) 0.0138(4) Uani 1 1 d .
C61 C -0.22814(16) 1.00793(12) 0.44699(11) 0.0193(4) Uani 1 1 d .
H61A H -0.2883 1.0048 0.4144 0.023 Uiso 1 1 calc R
H61B H -0.2528 1.0045 0.4943 0.023 Uiso 1 1 calc R
C3 C -0.08882(14) 0.67290(11) 0.19361(10) 0.0125(4) Uani 1 1 d .
H3A H -0.0467 0.7219 0.2228 0.015 Uiso 1 1 calc R
H3B H -0.1586 0.6763 0.1804 0.015 Uiso 1 1 calc R
C21 C -0.27002(14) 0.51226(11) 0.15196(10) 0.0119(4) Uani 1 1 d .
C57 C -0.34057(17) 0.77652(13) 0.19186(10) 0.0196(4) Uani 1 1 d .
H57A H -0.2741 0.8033 0.1731 0.024 Uiso 1 1 calc R
H57B H -0.3490 0.7213 0.1851 0.024 Uiso 1 1 calc R
C10B C 0.29138(15) 0.84151(12) 0.04948(10) 0.0163(4) Uani 1 1 d .
C1 C 0.14972(14) 0.71431(11) 0.17292(9) 0.0123(4) Uani 1 1 d .
H1A H 0.1218 0.7527 0.1981 0.015 Uiso 1 1 calc R
H1B H 0.1846 0.7352 0.1327 0.015 Uiso 1 1 calc R
C20 C 0.50625(16) 0.45626(13) 0.27592(12) 0.0226(5) Uani 1 1 d .
H20A H 0.5308 0.4595 0.2291 0.034 Uiso 1 1 calc GR
H20B H 0.4641 0.4034 0.2781 0.034 Uiso 1 1 calc GR
H20C H 0.5667 0.4725 0.3109 0.034 Uiso 1 1 calc GR
C85 C -0.45188(15) 0.17791(12) 0.47166(11) 0.0183(4) Uani 1 1 d .
H85A H -0.4392 0.2135 0.5166 0.022 Uiso 1 1 calc R
H85B H -0.5116 0.1834 0.4441 0.022 Uiso 1 1 calc R
C18 C 0.46702(14) 0.57916(12) 0.27012(11) 0.0185(4) Uani 1 1 d .
H18 H 0.5263 0.5955 0.2444 0.022 Uiso 1 1 calc R
C4 C -0.03457(13) 0.65868(11) 0.12806(9) 0.0112(4) Uani 1 1 d .
H4A H -0.0819 0.6145 0.0953 0.013 Uiso 1 1 calc R
H4B H -0.0178 0.7040 0.1043 0.013 Uiso 1 1 calc R
C4B C -0.02474(14) 1.15874(11) 0.13717(10) 0.0121(4) Uani 1 1 d .
H4BA H -0.0737 1.1178 0.1021 0.015 Uiso 1 1 calc R
H4BB H -0.0044 1.2066 0.1170 0.015 Uiso 1 1 calc R
C56 C -0.33489(15) 0.80667(11) 0.27015(10) 0.0145(4) Uani 1 1 d .
H56A H -0.3283 0.8615 0.2771 0.017 Uiso 1 1 calc R
H56B H -0.4002 0.7788 0.2895 0.017 Uiso 1 1 calc R
C5B C 0.09615(14) 1.09167(11) 0.09372(9) 0.0129(4) Uani 1 1 d .
H5BA H 0.1714 1.0969 0.1000 0.015 Uiso 1 1 calc R
H5BB H 0.0842 1.1107 0.0501 0.015 Uiso 1 1 calc R
C5 C 0.09151(14) 0.59410(11) 0.09041(9) 0.0121(4) Uani 1 1 d .
H5A H 0.1672 0.6009 0.0977 0.015 Uiso 1 1 calc R
H5B H 0.0787 0.6095 0.0449 0.015 Uiso 1 1 calc R
C25 C -0.27899(15) 0.41486(12) 0.05351(11) 0.0182(4) Uani 1 1 d .
H25 H -0.2616 0.3712 0.0340 0.022 Uiso 1 1 calc R
C80 C -0.35525(15) 0.29594(12) 0.27253(10) 0.0169(4) Uani 1 1 d .
H80A H -0.3379 0.3520 0.2761 0.020 Uiso 1 1 calc R
H80B H -0.4181 0.2767 0.2980 0.020 Uiso 1 1 calc R
C66 C 0.08141(17) 0.80207(13) 0.37740(11) 0.0237(5) Uani 1 1 d .
H66A H 0.1539 0.8066 0.3917 0.036 Uiso 1 1 calc GR
H66B H 0.0713 0.8518 0.3896 0.036 Uiso 1 1 calc GR
H66C H 0.0672 0.7851 0.3267 0.036 Uiso 1 1 calc GR
C8B C 0.22583(15) 0.90547(11) 0.14614(10) 0.0155(4) Uani 1 1 d .
H8B H 0.2380 0.9369 0.1908 0.019 Uiso 1 1 calc R
C13B C 0.37965(17) 0.81901(13) 0.01772(12) 0.0243(5) Uani 1 1 d .
H13D H 0.4468 0.8578 0.0361 0.036 Uiso 1 1 calc GR
H13E H 0.3712 0.8150 -0.0333 0.036 Uiso 1 1 calc GR
H13F H 0.3784 0.7696 0.0297 0.036 Uiso 1 1 calc GR
C14 C 0.32038(14) 0.60369(12) 0.32420(10) 0.0141(4) Uani 1 1 d .
C23B C -0.36548(15) 1.01208(12) 0.04557(11) 0.0197(4) Uani 1 1 d .
H23B H -0.4097 1.0325 0.0210 0.024 Uiso 1 1 calc R
C70 C -0.45910(16) 0.61479(13) 0.54197(11) 0.0217(4) Uani 1 1 d .
H70A H -0.4620 0.6587 0.5752 0.033 Uiso 1 1 calc GR
H70B H -0.4000 0.5991 0.5570 0.033 Uiso 1 1 calc GR
H70C H -0.5246 0.5723 0.5404 0.033 Uiso 1 1 calc GR
C17 C 0.44070(14) 0.50730(12) 0.29065(10) 0.0167(4) Uani 1 1 d .
C9B C 0.30733(15) 0.88714(12) 0.11520(11) 0.0179(4) Uani 1 1 d .
H9B H 0.3755 0.9060 0.1392 0.021 Uiso 1 1 calc R
C19 C 0.40812(14) 0.62682(12) 0.28666(10) 0.0172(4) Uani 1 1 d .
H19 H 0.4275 0.6756 0.2724 0.021 Uiso 1 1 calc R
C8 C 0.22386(15) 0.41151(11) 0.15109(10) 0.0159(4) Uani 1 1 d .
H8 H 0.2390 0.4453 0.1946 0.019 Uiso 1 1 calc R
C67 C -0.33449(15) 0.72348(11) 0.39579(10) 0.0148(4) Uani 1 1 d .
H67A H -0.4014 0.7262 0.3755 0.018 Uiso 1 1 calc R
H67B H -0.3208 0.6794 0.3679 0.018 Uiso 1 1 calc R
C77 C -0.14420(15) 0.52773(11) 0.46310(11) 0.0183(4) Uani 1 1 d .
H77A H -0.1008 0.5583 0.5062 0.022 Uiso 1 1 calc R
H77B H -0.1097 0.5479 0.4225 0.022 Uiso 1 1 calc R
C11B C 0.19178(15) 0.81560(11) 0.01433(10) 0.0160(4) Uani 1 1 d .
H11B H 0.1800 0.7854 -0.0309 0.019 Uiso 1 1 calc R
C13 C 0.36902(17) 0.31893(14) 0.02023(12) 0.0243(5) Uani 1 1 d .
H13A H 0.4374 0.3551 0.0401 0.037 Uiso 1 1 calc GR
H13B H 0.3612 0.3190 -0.0303 0.037 Uiso 1 1 calc GR
H13C H 0.3643 0.2675 0.0285 0.037 Uiso 1 1 calc GR
C9 C 0.30309(15) 0.39143(12) 0.11830(11) 0.0187(4) Uani 1 1 d .
H9 H 0.3728 0.4117 0.1399 0.022 Uiso 1 1 calc R
C69 C -0.44475(15) 0.63689(12) 0.46955(11) 0.0190(4) Uani 1 1 d .
H69A H -0.5082 0.6471 0.4523 0.023 Uiso 1 1 calc R
H69B H -0.4368 0.5936 0.4369 0.023 Uiso 1 1 calc R
C11 C 0.18081(15) 0.31382(11) 0.02299(10) 0.0153(4) Uani 1 1 d .
H11 H 0.1659 0.2807 -0.0209 0.018 Uiso 1 1 calc R
C6B C 0.03054(15) 1.00809(11) 0.08724(9) 0.0134(4) Uani 1 1 d .
H6BA H -0.0432 1.0011 0.0719 0.016 Uiso 1 1 calc R
H6BB H 0.0573 0.9767 0.0519 0.016 Uiso 1 1 calc R
C27 C -0.37453(17) 0.40889(14) -0.06334(11) 0.0249(5) Uani 1 1 d .
H27A H -0.4481 0.4049 -0.0731 0.037 Uiso 1 1 calc GR
H27B H -0.3676 0.3578 -0.0722 0.037 Uiso 1 1 calc GR
H27C H -0.3311 0.4411 -0.0939 0.037 Uiso 1 1 calc GR
C55 C -0.24134(15) 0.79629(12) 0.30862(10) 0.0148(4) Uani 1 1 d .
H55A H -0.1775 0.8379 0.3017 0.018 Uiso 1 1 calc R
H55B H -0.2332 0.7474 0.2868 0.018 Uiso 1 1 calc R
C22B C -0.33145(15) 1.04245(12) 0.11524(11) 0.0179(4) Uani 1 1 d .
H22B H -0.3528 1.0829 0.1381 0.021 Uiso 1 1 calc R
C1B C 0.15959(14) 1.20512(11) 0.18396(10) 0.0145(4) Uani 1 1 d .
H1BA H 0.1344 1.2435 0.2119 0.017 Uiso 1 1 calc R
H1BB H 0.1976 1.2287 0.1459 0.017 Uiso 1 1 calc R
C63 C -0.14230(14) 0.79713(11) 0.41889(10) 0.0142(4) Uani 1 1 d .
H63A H -0.1445 0.8020 0.4703 0.017 Uiso 1 1 calc R
H63B H -0.0877 0.8433 0.4091 0.017 Uiso 1 1 calc R
C79 C -0.26410(15) 0.27773(12) 0.30516(10) 0.0154(4) Uani 1 1 d .
H79A H -0.2030 0.2957 0.2779 0.018 Uiso 1 1 calc R
H79B H -0.2829 0.2215 0.3006 0.018 Uiso 1 1 calc R
C59 C -0.27246(15) 0.86521(11) 0.42344(10) 0.0153(4) Uani 1 1 d .
H59A H -0.3385 0.8665 0.4003 0.018 Uiso 1 1 calc R
H59B H -0.2847 0.8588 0.4726 0.018 Uiso 1 1 calc R
C19B C 0.39955(15) 1.08992(13) 0.29555(11) 0.0196(4) Uani 1 1 d .
H19B H 0.4236 1.1390 0.2820 0.023 Uiso 1 1 calc R
C14B C 0.30710(15) 1.06818(12) 0.32843(10) 0.0156(4) Uani 1 1 d .
C12 C 0.10062(15) 0.33339(11) 0.05499(10) 0.0135(4) Uani 1 1 d .
H12 H 0.0312 0.3139 0.0328 0.016 Uiso 1 1 calc R
C26 C -0.24431(14) 0.44841(11) 0.12262(10) 0.0148(4) Uani 1 1 d .
H26 H -0.2032 0.4279 0.1499 0.018 Uiso 1 1 calc R
C71 C -0.13918(14) 0.28769(11) 0.40494(10) 0.0138(4) Uani 1 1 d .
H71A H -0.1599 0.2313 0.3937 0.017 Uiso 1 1 calc R
H71B H -0.1254 0.3020 0.4565 0.017 Uiso 1 1 calc R
C82 C -0.46437(17) 0.27886(13) 0.15837(11) 0.0234(5) Uani 1 1 d .
H82A H -0.4773 0.2530 0.1096 0.035 Uiso 1 1 calc GR
H82B H -0.4426 0.3343 0.1596 0.035 Uiso 1 1 calc GR
H82C H -0.5288 0.2625 0.1820 0.035 Uiso 1 1 calc GR
C22 C -0.33123(14) 0.54139(12) 0.11202(10) 0.0150(4) Uani 1 1 d .
H22 H -0.3501 0.5843 0.1318 0.018 Uiso 1 1 calc R
C74 C 0.14943(15) 0.32472(12) 0.36559(11) 0.0187(4) Uani 1 1 d .
H74A H 0.1409 0.3280 0.3158 0.028 Uiso 1 1 calc GR
H74B H 0.1973 0.2959 0.3725 0.028 Uiso 1 1 calc GR
H74C H 0.1784 0.3763 0.3927 0.028 Uiso 1 1 calc GR
C81 C -0.37827(17) 0.25836(13) 0.19547(11) 0.0213(4) Uani 1 1 d .
H81A H -0.3135 0.2748 0.1713 0.026 Uiso 1 1 calc R
H81B H -0.3996 0.2022 0.1926 0.026 Uiso 1 1 calc R
C18B C 0.45649(16) 1.03993(13) 0.28255(11) 0.0223(5) Uani 1 1 d .
H18B H 0.5192 1.0550 0.2599 0.027 Uiso 1 1 calc R
C62 C -0.14175(18) 1.08401(12) 0.44856(12) 0.0253(5) Uani 1 1 d .
H62A H -0.0819 1.0867 0.4803 0.038 Uiso 1 1 calc GR
H62B H -0.1683 1.1260 0.4651 0.038 Uiso 1 1 calc GR
H62C H -0.1195 1.0883 0.4013 0.038 Uiso 1 1 calc GR
C16 C 0.35220(15) 0.48512(12) 0.32757(10) 0.0171(4) Uani 1 1 d .
H16 H 0.3325 0.4363 0.3418 0.020 Uiso 1 1 calc R
C27B C -0.37200(17) 0.92053(14) -0.06538(11) 0.0243(5) Uani 1 1 d .
H27D H -0.4438 0.9205 -0.0751 0.036 Uiso 1 1 calc GR
H27E H -0.3700 0.8681 -0.0758 0.036 Uiso 1 1 calc GR
H27F H -0.3254 0.9524 -0.0947 0.036 Uiso 1 1 calc GR
C15 C 0.29246(15) 0.53210(12) 0.34400(10) 0.0166(4) Uani 1 1 d .
H15 H 0.2323 0.5153 0.3689 0.020 Uiso 1 1 calc R
C25B C -0.27180(15) 0.92314(12) 0.04812(11) 0.0185(4) Uani 1 1 d .
H25B H -0.2518 0.8819 0.0256 0.022 Uiso 1 1 calc R
C15B C 0.27170(15) 0.99593(13) 0.34650(10) 0.0189(4) Uani 1 1 d .
H15B H 0.2076 0.9801 0.3676 0.023 Uiso 1 1 calc R
C12B C 0.10920(15) 0.83347(11) 0.04480(10) 0.0138(4) Uani 1 1 d .
H12B H 0.0414 0.8157 0.0203 0.017 Uiso 1 1 calc R
C83 C -0.31841(15) 0.28415(11) 0.42815(10) 0.0151(4) Uani 1 1 d .
H83A H -0.3796 0.2974 0.4115 0.018 Uiso 1 1 calc R
H83B H -0.2950 0.3125 0.4763 0.018 Uiso 1 1 calc R
C6 C 0.02811(15) 0.51060(11) 0.08850(9) 0.0123(4) Uani 1 1 d .
H6A H -0.0463 0.5015 0.0732 0.015 Uiso 1 1 calc R
H6B H 0.0553 0.4777 0.0550 0.015 Uiso 1 1 calc R
C2 C 0.22888(14) 0.69940(11) 0.22168(10) 0.0138(4) Uani 1 1 d .
H2A H 0.2658 0.6679 0.1950 0.017 Uiso 1 1 calc R
H2B H 0.2816 0.7484 0.2438 0.017 Uiso 1 1 calc R
C17B C 0.42271(15) 0.96811(13) 0.30239(11) 0.0202(4) Uani 1 1 d .
C16B C 0.32962(16) 0.94646(13) 0.33389(11) 0.0212(4) Uani 1 1 d .
H16B H 0.3051 0.8972 0.3470 0.025 Uiso 1 1 calc R
C26B C -0.23632(15) 0.95341(12) 0.11775(11) 0.0167(4) Uani 1 1 d .
H26B H -0.1919 0.9332 0.1424 0.020 Uiso 1 1 calc R
C58 C -0.43191(17) 0.78834(13) 0.15146(11) 0.0229(5) Uani 1 1 d .
H58A H -0.4976 0.7632 0.1709 0.034 Uiso 1 1 calc GR
H58B H -0.4355 0.7663 0.1020 0.034 Uiso 1 1 calc GR
H58C H -0.4214 0.8432 0.1555 0.034 Uiso 1 1 calc GR
C60 C -0.18776(15) 0.94144(11) 0.42331(10) 0.0154(4) Uani 1 1 d .
H60A H -0.1649 0.9442 0.3755 0.019 Uiso 1 1 calc R
H60B H -0.1263 0.9455 0.4551 0.019 Uiso 1 1 calc R
C2B C 0.23347(15) 1.18193(12) 0.23039(10) 0.0167(4) Uani 1 1 d .
H2BA H 0.2680 1.1503 0.2014 0.020 Uiso 1 1 calc R
H2BB H 0.2885 1.2280 0.2557 0.020 Uiso 1 1 calc R
C76 C -0.14905(16) 0.44414(11) 0.45926(10) 0.0171(4) Uani 1 1 d .
H76A H -0.0772 0.4416 0.4661 0.021 Uiso 1 1 calc R
H76B H -0.1896 0.4220 0.4970 0.021 Uiso 1 1 calc R
C86 C -0.47997(18) 0.09635(13) 0.48625(13) 0.0274(5) Uani 1 1 d .
H86A H -0.4916 0.0610 0.4419 0.041 Uiso 1 1 calc GR
H86B H -0.5440 0.0841 0.5107 0.041 Uiso 1 1 calc GR
H86C H -0.4224 0.0914 0.5156 0.041 Uiso 1 1 calc GR

loop_
_atom_site_aniso_label
_atom_site_aniso_U_11
_atom_site_aniso_U_22
_atom_site_aniso_U_33
_atom_site_aniso_U_23
_atom_site_aniso_U_13
_atom_site_aniso_U_12
Zn1 0.01014(10) 0.01152(11) 0.00727(10) 0.00235(8) 0.00094(7) 0.00402(8)
Zn1B 0.01238(10) 0.01269(12) 0.00746(11) 0.00159(8) 0.00082(7) 0.00486(8)
S3 0.00930(19) 0.0114(2) 0.0097(2) 0.00180(17) 0.00142(15) 0.00318(16)
S1 0.0163(2) 0.0110(2) 0.0146(2) 0.00448(18) 0.00425(17) 0.00576(18)
S1B 0.0153(2) 0.0100(2) 0.0137(2) 0.00265(17) 0.00195(17) 0.00462(17)
S3B 0.0125(2) 0.0130(2) 0.0130(2) 0.00231(17) 0.00345(16) 0.00460(17)
S2 0.0138(2) 0.0171(2) 0.0100(2) 0.00053(18) -0.00317(16) 0.00529(18)
S2B 0.0164(2) 0.0219(3) 0.0097(2) -0.00255(18) -0.00303(17) 0.00929(19)
O1B 0.0283(8) 0.0163(7) 0.0178(7) 0.0094(6) 0.0069(6) 0.0106(6)
O1 0.0340(8) 0.0188(8) 0.0175(7) 0.0107(6) 0.0094(6) 0.0143(7)
O5B 0.0163(7) 0.0183(8) 0.0225(8) 0.0004(6) 0.0063(6) 0.0070(6)
O2B 0.0152(7) 0.0132(7) 0.0282(8) -0.0011(6) -0.0001(6) 0.0034(6)
O5 0.0123(6) 0.0164(7) 0.0157(7) -0.0008(5) 0.0031(5) 0.0058(5)
O3 0.0205(7) 0.0279(8) 0.0096(7) 0.0027(6) 0.0010(5) 0.0119(6)
O2 0.0155(7) 0.0155(7) 0.0329(9) 0.0022(6) 0.0040(6) 0.0044(6)
O1W 0.0176(7) 0.0182(7) 0.0132(7) 0.0075(6) 0.0034(5) 0.0086(6)
O1WB 0.0194(7) 0.0234(8) 0.0142(7) 0.0075(6) 0.0050(5) 0.0106(6)
O4 0.0216(7) 0.0211(8) 0.0208(8) -0.0018(6) -0.0089(6) 0.0036(6)
O3B 0.0240(7) 0.0358(9) 0.0099(7) 0.0029(6) 0.0019(5) 0.0173(7)
O6 0.0151(6) 0.0171(7) 0.0152(7) 0.0070(6) 0.0022(5) 0.0035(5)
O6B 0.0196(7) 0.0173(7) 0.0186(7) 0.0080(6) 0.0057(5) 0.0041(6)
O4B 0.0254(8) 0.0227(8) 0.0216(8) -0.0067(6) -0.0111(6) 0.0089(7)
N4 0.0211(8) 0.0116(8) 0.0077(7) 0.0037(6) 0.0025(6) 0.0071(7)
N4B 0.0206(8) 0.0099(8) 0.0083(7) 0.0022(6) 0.0013(6) 0.0062(6)
N3B 0.0129(7) 0.0119(8) 0.0123(8) 0.0032(6) 0.0029(6) 0.0044(6)
N2B 0.0136(7) 0.0184(9) 0.0094(8) 0.0009(6) -0.0016(6) 0.0043(6)
N2 0.0127(7) 0.0155(8) 0.0093(7) 0.0035(6) -0.0009(6) 0.0040(6)
N1 0.0087(7) 0.0087(7) 0.0091(7) 0.0012(6) 0.0001(5) 0.0024(6)
N1B 0.0116(7) 0.0105(8) 0.0091(7) 0.0012(6) 0.0003(5) 0.0029(6)
N3 0.0104(7) 0.0110(8) 0.0096(7) 0.0033(6) 0.0018(5) 0.0038(6)
N10 0.0139(7) 0.0137(8) 0.0106(8) 0.0004(6) 0.0011(6) 0.0050(6)
N9 0.0173(8) 0.0119(8) 0.0114(8) 0.0036(6) 0.0011(6) 0.0072(6)
C68 0.0154(9) 0.0128(10) 0.0156(9) 0.0033(7) 0.0002(7) 0.0038(7)
C73 0.0193(10) 0.0182(10) 0.0199(10) 0.0078(8) 0.0035(8) 0.0080(8)
C65 0.0174(9) 0.0199(11) 0.0209(10) 0.0032(8) 0.0004(8) 0.0087(8)
C20B 0.0285(12) 0.0348(14) 0.0309(13) 0.0001(11) -0.0005(9) 0.0204(11)
C24B 0.0114(8) 0.0182(10) 0.0187(10) 0.0024(8) 0.0017(7) -0.0017(7)
C72 0.0194(9) 0.0128(10) 0.0135(9) 0.0045(7) 0.0034(7) 0.0061(8)
C3B 0.0139(8) 0.0105(9) 0.0171(9) 0.0023(7) 0.0020(7) 0.0038(7)
C23 0.0150(9) 0.0215(11) 0.0163(10) 0.0039(8) -0.0033(7) 0.0042(8)
C7 0.0154(9) 0.0108(9) 0.0120(9) 0.0050(7) 0.0029(7) 0.0059(7)
C75 0.0200(9) 0.0103(9) 0.0149(9) 0.0032(7) -0.0002(7) 0.0065(7)
C64 0.0191(9) 0.0139(10) 0.0220(10) 0.0012(8) 0.0016(8) 0.0068(8)
C24 0.0104(8) 0.0196(11) 0.0146(9) 0.0010(8) 0.0022(7) -0.0029(7)
C84 0.0171(9) 0.0167(11) 0.0304(12) 0.0075(9) 0.0073(8) 0.0055(8)
C78 0.0260(11) 0.0193(11) 0.0222(11) 0.0010(9) 0.0010(8) 0.0119(9)
C10 0.0185(9) 0.0158(10) 0.0150(9) 0.0066(8) 0.0029(7) 0.0080(8)
C7B 0.0160(9) 0.0082(9) 0.0121(9) 0.0027(7) 0.0001(7) 0.0037(7)
C21B 0.0115(8) 0.0125(9) 0.0158(9) 0.0030(7) 0.0016(7) 0.0014(7)
C61 0.0237(10) 0.0186(11) 0.0169(10) 0.0009(8) 0.0019(8) 0.0099(8)
C3 0.0127(8) 0.0119(9) 0.0145(9) 0.0034(7) 0.0018(7) 0.0056(7)
C21 0.0106(8) 0.0112(9) 0.0125(9) 0.0020(7) 0.0010(6) 0.0014(7)
C57 0.0300(11) 0.0202(11) 0.0120(9) 0.0015(8) 0.0009(8) 0.0135(9)
C10B 0.0188(9) 0.0146(10) 0.0181(10) 0.0074(8) 0.0059(7) 0.0063(8)
C1 0.0125(8) 0.0118(9) 0.0106(9) 0.0040(7) 0.0005(6) 0.0004(7)
C20 0.0185(10) 0.0250(12) 0.0256(11) 0.0018(9) 0.0020(8) 0.0101(9)
C85 0.0146(9) 0.0209(11) 0.0175(10) 0.0028(8) 0.0023(7) 0.0033(8)
C18 0.0096(8) 0.0268(12) 0.0188(10) 0.0069(8) 0.0017(7) 0.0041(8)
C4 0.0111(8) 0.0115(9) 0.0115(9) 0.0045(7) 0.0000(6) 0.0035(7)
C4B 0.0144(8) 0.0102(9) 0.0122(9) 0.0038(7) 0.0002(7) 0.0039(7)
C56 0.0196(9) 0.0123(9) 0.0114(9) 0.0027(7) 0.0019(7) 0.0046(8)
C5B 0.0154(9) 0.0147(10) 0.0093(9) 0.0018(7) 0.0027(7) 0.0057(7)
C5 0.0143(8) 0.0143(9) 0.0087(9) 0.0022(7) 0.0027(6) 0.0055(7)
C25 0.0159(9) 0.0141(10) 0.0213(10) -0.0039(8) 0.0030(8) 0.0033(8)
C80 0.0193(9) 0.0153(10) 0.0142(9) -0.0019(8) -0.0016(7) 0.0054(8)
C66 0.0234(11) 0.0297(13) 0.0197(11) 0.0055(9) 0.0059(8) 0.0100(9)
C8B 0.0202(9) 0.0111(9) 0.0136(9) -0.0005(7) -0.0014(7) 0.0044(8)
C13B 0.0217(10) 0.0261(12) 0.0278(12) 0.0057(9) 0.0077(9) 0.0105(9)
C14 0.0114(8) 0.0197(10) 0.0116(9) 0.0020(7) -0.0032(7) 0.0063(7)
C23B 0.0151(9) 0.0200(11) 0.0231(11) 0.0068(9) -0.0028(8) 0.0035(8)
C70 0.0202(10) 0.0212(11) 0.0224(11) 0.0089(9) 0.0030(8) 0.0023(8)
C17 0.0110(8) 0.0240(11) 0.0142(9) 0.0012(8) -0.0030(7) 0.0060(8)
C9B 0.0150(9) 0.0170(10) 0.0198(10) 0.0040(8) -0.0009(7) 0.0023(8)
C19 0.0127(9) 0.0188(10) 0.0195(10) 0.0064(8) -0.0017(7) 0.0028(8)
C8 0.0196(9) 0.0131(10) 0.0127(9) -0.0010(7) -0.0026(7) 0.0038(8)
C67 0.0164(9) 0.0126(10) 0.0141(9) 0.0014(7) 0.0014(7) 0.0030(7)
C77 0.0193(9) 0.0133(10) 0.0209(10) -0.0014(8) 0.0038(8) 0.0048(8)
C11B 0.0224(10) 0.0129(10) 0.0120(9) 0.0018(7) 0.0011(7) 0.0049(8)
C13 0.0241(11) 0.0276(12) 0.0260(12) 0.0059(9) 0.0070(9) 0.0138(9)
C9 0.0156(9) 0.0196(11) 0.0189(10) 0.0011(8) -0.0037(7) 0.0045(8)
C69 0.0171(9) 0.0193(11) 0.0174(10) 0.0049(8) -0.0016(7) 0.0009(8)
C11 0.0209(9) 0.0143(10) 0.0112(9) 0.0015(7) -0.0001(7) 0.0068(8)
C6B 0.0213(9) 0.0130(9) 0.0071(8) 0.0011(7) 0.0009(7) 0.0075(8)
C27 0.0208(10) 0.0314(13) 0.0161(10) -0.0029(9) -0.0001(8) 0.0028(9)
C55 0.0180(9) 0.0156(10) 0.0109(9) 0.0018(7) 0.0039(7) 0.0057(8)
C22B 0.0165(9) 0.0158(10) 0.0222(11) 0.0022(8) 0.0017(8) 0.0068(8)
C1B 0.0144(9) 0.0116(9) 0.0141(9) 0.0012(7) 0.0012(7) 0.0000(7)
C63 0.0127(8) 0.0140(10) 0.0148(9) 0.0007(7) 0.0001(7) 0.0038(7)
C79 0.0213(9) 0.0148(10) 0.0108(9) 0.0018(7) 0.0014(7) 0.0071(8)
C59 0.0175(9) 0.0156(10) 0.0138(9) 0.0003(7) 0.0024(7) 0.0076(8)
C19B 0.0155(9) 0.0237(11) 0.0192(10) 0.0037(8) 0.0010(7) 0.0060(8)
C14B 0.0153(9) 0.0213(11) 0.0103(9) -0.0026(8) -0.0034(7) 0.0090(8)
C12 0.0155(9) 0.0110(9) 0.0134(9) 0.0027(7) -0.0012(7) 0.0036(7)
C26 0.0134(8) 0.0127(9) 0.0184(10) 0.0020(8) 0.0010(7) 0.0045(7)
C71 0.0162(9) 0.0120(9) 0.0164(9) 0.0052(7) 0.0020(7) 0.0075(7)
C82 0.0243(11) 0.0257(12) 0.0177(10) -0.0030(9) -0.0030(8) 0.0080(9)
C22 0.0150(9) 0.0147(10) 0.0157(10) 0.0012(8) 0.0006(7) 0.0059(7)
C74 0.0190(9) 0.0188(11) 0.0192(10) 0.0022(8) 0.0027(8) 0.0079(8)
C81 0.0282(11) 0.0186(11) 0.0162(10) -0.0023(8) -0.0039(8) 0.0091(9)
C18B 0.0145(9) 0.0311(13) 0.0199(11) 0.0004(9) 0.0024(8) 0.0070(9)
C62 0.0328(12) 0.0147(11) 0.0272(12) 0.0001(9) -0.0030(9) 0.0081(9)
C16 0.0149(9) 0.0189(10) 0.0180(10) 0.0065(8) -0.0008(7) 0.0050(8)
C27B 0.0207(10) 0.0295(13) 0.0182(11) 0.0004(9) 0.0010(8) 0.0034(9)
C15 0.0126(9) 0.0232(11) 0.0159(10) 0.0075(8) 0.0025(7) 0.0064(8)
C25B 0.0166(9) 0.0154(10) 0.0216(11) -0.0008(8) 0.0031(8) 0.0042(8)
C15B 0.0149(9) 0.0272(12) 0.0157(10) 0.0039(8) 0.0004(7) 0.0082(8)
C12B 0.0169(9) 0.0098(9) 0.0139(9) 0.0035(7) -0.0011(7) 0.0029(7)
C83 0.0153(9) 0.0164(10) 0.0163(10) 0.0050(8) 0.0045(7) 0.0076(8)
C6 0.0183(9) 0.0121(9) 0.0068(8) 0.0014(7) 0.0003(7) 0.0055(7)
C2 0.0107(8) 0.0158(10) 0.0129(9) 0.0037(7) 0.0001(7) 0.0009(7)
C17B 0.0171(9) 0.0259(12) 0.0181(10) -0.0018(8) -0.0030(8) 0.0108(9)
C16B 0.0209(10) 0.0218(11) 0.0221(11) 0.0053(9) -0.0016(8) 0.0085(9)
C26B 0.0157(9) 0.0157(10) 0.0196(10) 0.0021(8) 0.0011(7) 0.0068(8)
C58 0.0300(11) 0.0268(12) 0.0125(10) 0.0012(8) -0.0011(8) 0.0112(9)
C60 0.0193(9) 0.0120(10) 0.0163(10) 0.0023(7) 0.0032(7) 0.0067(8)
C2B 0.0134(9) 0.0196(11) 0.0147(9) 0.0014(8) 0.0011(7) 0.0027(8)
C76 0.0201(9) 0.0167(10) 0.0158(10) 0.0002(8) -0.0021(7) 0.0093(8)
C86 0.0251(11) 0.0239(12) 0.0303(12) 0.0092(10) 0.0077(9) 0.0014(9)

loop_
_atom_type_symbol
_atom_type_description
_atom_type_scat_dispersion_real
_atom_type_scat_dispersion_imag
_atom_type_scat_source
C C 0.0033 0.0016 'International Tables Vol C Tables 4.2.6.8 and 6.1.1.4'
H H 0.0000 0.0000 'International Tables Vol C Tables 4.2.6.8 and 6.1.1.4'
N N 0.0061 0.0033 'International Tables Vol C Tables 4.2.6.8 and 6.1.1.4'
O O 0.0106 0.0060 'International Tables Vol C Tables 4.2.6.8 and 6.1.1.4'
S S 0.1246 0.1234 'International Tables Vol C Tables 4.2.6.8 and 6.1.1.4'
Zn Zn 0.2839 1.4301 'International Tables Vol C Tables 4.2.6.8 and 6.1.1.4'

loop_
_geom_angle_atom_site_label_1
_geom_angle_atom_site_label_2
_geom_angle_atom_site_label_3
_geom_angle
O1W Zn1 N1 174.29(5)
N4 Zn1 O1W 97.49(6)
N4 Zn1 N2 115.64(6)
N4 Zn1 N1 80.86(6)
N2 Zn1 O1W 95.57(6)
N2 Zn1 N1 80.34(6)
N3 Zn1 O1W 103.80(6)
N3 Zn1 N4 117.75(6)
N3 Zn1 N2 119.39(6)
N3 Zn1 N1 81.75(6)
O1WB Zn1B N1B 174.61(5)
N4B Zn1B O1WB 97.33(6)
N4B Zn1B N2B 113.72(7)
N4B Zn1B N1B 80.33(6)
N3B Zn1B O1WB 103.85(6)
N3B Zn1B N4B 119.49(6)
N3B Zn1B N2B 119.22(7)
N3B Zn1B N1B 81.50(6)
N2B Zn1B O1WB 96.17(6)
N2B Zn1B N1B 80.47(6)
O5 S3 N3 111.49(8)
O5 S3 C21 104.53(8)
O6 S3 O5 117.03(8)
O6 S3 N3 109.16(8)
O6 S3 C21 106.81(9)
N3 S3 C21 107.19(8)
O1 S1 N4 107.73(9)
O1 S1 C7 106.26(9)
O2 S1 O1 115.53(9)
O2 S1 N4 114.59(9)
O2 S1 C7 104.79(9)
N4 S1 C7 107.29(9)
O1B S1B N4B 108.41(8)
O1B S1B C7B 106.09(9)
O2B S1B O1B 115.77(9)
O2B S1B N4B 114.08(9)
O2B S1B C7B 104.71(9)
N4B S1B C7B 107.08(9)
O5B S3B N3B 112.04(9)
O5B S3B C21B 104.91(9)
O6B S3B O5B 117.08(9)
O6B S3B N3B 108.66(9)
O6B S3B C21B 105.99(9)
N3B S3B C21B 107.52(9)
O3 S2 N2 108.12(8)
O3 S2 C14 105.28(9)
O4 S2 O3 116.29(9)
O4 S2 N2 113.00(9)
O4 S2 C14 105.35(9)
N2 S2 C14 108.24(9)
O3B S2B N2B 108.33(9)
O3B S2B C14B 105.11(9)
O4B S2B O3B 116.57(9)
O4B S2B N2B 112.16(9)
O4B S2B C14B 104.27(9)
N2B S2B C14B 109.99(9)
Zn1 O1W H1WA 110.5
Zn1 O1W H1WB 110.3
H1WA O1W H1WB 108.4
Zn1B O1WB H1WC 110.2
Zn1B O1WB H1WD 110.2
H1WC O1WB H1WD 108.6
S1 N4 Zn1 130.89(9)
C6 N4 Zn1 112.35(12)
C6 N4 S1 114.24(12)
S1B N4B Zn1B 130.94(9)
C6B N4B Zn1B 112.79(12)
C6B N4B S1B 114.08(12)
S3B N3B Zn1B 127.00(10)
C3B N3B Zn1B 111.76(11)
C3B N3B S3B 115.16(12)
S2B N2B Zn1B 128.54(10)
C2B N2B Zn1B 113.02(12)
C2B N2B S2B 115.21(13)
S2 N2 Zn1 129.44(9)
C2 N2 Zn1 112.64(11)
C2 N2 S2 114.45(12)
C1 N1 Zn1 106.76(10)
C1 N1 C4 111.84(15)
C4 N1 Zn1 106.32(10)
C5 N1 Zn1 106.58(11)
C5 N1 C1 112.15(14)
C5 N1 C4 112.68(14)
C4B N1B Zn1B 105.95(11)
C4B N1B C1B 112.32(15)
C5B N1B Zn1B 106.89(11)
C5B N1B C4B 113.05(14)
C5B N1B C1B 111.94(14)
C1B N1B Zn1B 106.10(11)
S3 N3 Zn1 127.99(9)
C3 N3 Zn1 111.57(11)
C3 N3 S3 114.90(12)
C55 N10 C67 107.23(14)
C55 N10 C59 111.84(15)
C63 N10 C67 111.27(15)
C63 N10 C55 108.82(14)
C63 N10 C59 108.68(14)
C59 N10 C67 109.03(14)
C79 N9 C75 108.31(14)
C79 N9 C71 108.23(14)
C79 N9 C83 111.90(15)
C71 N9 C75 111.75(14)
C83 N9 C75 108.67(14)
C83 N9 C71 108.02(14)
H68A C68 H68B 108.2
C67 C68 H68A 109.8
C67 C68 H68B 109.8
C67 C68 C69 109.44(16)
C69 C68 H68A 109.8
C69 C68 H68B 109.8
H73A C73 H73B 108.0
C72 C73 H73A 109.4
C72 C73 H73B 109.4
C74 C73 H73A 109.4
C74 C73 H73B 109.4
C74 C73 C72 111.25(16)
H65A C65 H65B 107.6
C64 C65 H65A 108.6
C64 C65 H65B 108.6
C66 C65 H65A 108.6
C66 C65 H65B 108.6
C66 C65 C64 114.45(18)
H20D C20B H20E 109.5
H20D C20B H20F 109.5
H20E C20B H20F 109.5
C17B C20B H20D 109.5
C17B C20B H20E 109.5
C17B C20B H20F 109.5
C23B C24B C27B 121.05(19)
C25B C24B C23B 118.04(19)
C25B C24B C27B 120.9(2)
C73 C72 H72A 109.5
C73 C72 H72B 109.5
H72A C72 H72B 108.1
C71 C72 C73 110.70(16)
C71 C72 H72A 109.5
C71 C72 H72B 109.5
N3B C3B H3BA 109.7
N3B C3B H3BB 109.7
N3B C3B C4B 109.78(15)
H3BA C3B H3BB 108.2
C4B C3B H3BA 109.7
C4B C3B H3BB 109.7
C24 C23 H23 119.0
C22 C23 H23 119.0
C22 C23 C24 121.94(19)
C8 C7 S1 119.59(15)
C12 C7 S1 120.35(14)
C12 C7 C8 120.06(17)
N9 C75 H75A 108.2
N9 C75 H75B 108.2
H75A C75 H75B 107.4
C76 C75 N9 116.24(16)
C76 C75 H75A 108.2
C76 C75 H75B 108.2
C65 C64 H64A 109.5
C65 C64 H64B 109.5
H64A C64 H64B 108.1
C63 C64 C65 110.69(16)
C63 C64 H64A 109.5
C63 C64 H64B 109.5
C23 C24 C27 120.94(19)
C25 C24 C23 117.83(18)
C25 C24 C27 121.2(2)
H84A C84 H84B 108.2
C85 C84 H84A 109.7
C85 C84 H84B 109.7
C83 C84 H84A 109.7
C83 C84 H84B 109.7
C83 C84 C85 109.96(17)
H78A C78 H78B 109.5
H78A C78 H78C 109.5
H78B C78 H78C 109.5
C77 C78 H78A 109.5
C77 C78 H78B 109.5
C77 C78 H78C 109.5
C9 C10 C13 121.39(18)
C9 C10 C11 118.69(18)
C11 C10 C13 119.92(18)
C8B C7B S1B 119.79(15)
C12B C7B S1B 120.24(14)
C12B C7B C8B 119.97(18)
C22B C21B S3B 121.45(16)
C22B C21B C26B 119.90(18)
C26B C21B S3B 118.61(15)
H61A C61 H61B 108.1
C62 C61 H61A 109.5
C62 C61 H61B 109.5
C62 C61 C60 110.51(17)
C60 C61 H61A 109.5
C60 C61 H61B 109.5
N3 C3 H3A 109.8
N3 C3 H3B 109.8
N3 C3 C4 109.35(15)
H3A C3 H3B 108.3
C4 C3 H3A 109.8
C4 C3 H3B 109.8
C26 C21 S3 119.38(14)
C22 C21 S3 120.77(15)
C22 C21 C26 119.74(18)
H57A C57 H57B 108.0
C56 C57 H57A 109.3
C56 C57 H57B 109.3
C58 C57 H57A 109.3
C58 C57 H57B 109.3
C58 C57 C56 111.45(17)
C9B C10B C13B 120.85(19)
C11B C10B C13B 120.38(19)
C11B C10B C9B 118.75(18)
N1 C1 H1A 109.5
N1 C1 H1B 109.5
N1 C1 C2 110.68(15)
H1A C1 H1B 108.1
C2 C1 H1A 109.5
C2 C1 H1B 109.5
H20A C20 H20B 109.5
H20A C20 H20C 109.5
H20B C20 H20C 109.5
C17 C20 H20A 109.5
C17 C20 H20B 109.5
C17 C20 H20C 109.5
C84 C85 H85A 109.3
C84 C85 H85B 109.3
H85A C85 H85B 108.0
C86 C85 C84 111.52(18)
C86 C85 H85A 109.3
C86 C85 H85B 109.3
C17 C18 H18 119.5
C19 C18 H18 119.5
C19 C18 C17 121.08(18)
N1 C4 C3 109.79(14)
N1 C4 H4A 109.7
N1 C4 H4B 109.7
C3 C4 H4A 109.7
C3 C4 H4B 109.7
H4A C4 H4B 108.2
N1B C4B C3B 109.75(15)
N1B C4B H4BA 109.7
N1B C4B H4BB 109.7
C3B C4B H4BA 109.7
C3B C4B H4BB 109.7
H4BA C4B H4BB 108.2
C57 C56 H56A 109.6
C57 C56 H56B 109.6
H56A C56 H56B 108.1
C55 C56 C57 110.23(16)
C55 C56 H56A 109.6
C55 C56 H56B 109.6
N1B C5B H5BA 109.4
N1B C5B H5BB 109.4
N1B C5B C6B 111.06(15)
H5BA C5B H5BB 108.0
C6B C5B H5BA 109.4
C6B C5B H5BB 109.4
N1 C5 H5A 109.4
N1 C5 H5B 109.4
N1 C5 C6 110.97(14)
H5A C5 H5B 108.0
C6 C5 H5A 109.4
C6 C5 H5B 109.4
C24 C25 H25 119.4
C26 C25 C24 121.11(19)
C26 C25 H25 119.4
H80A C80 H80B 108.2
C79 C80 H80A 109.7
C79 C80 H80B 109.7
C79 C80 C81 109.61(16)
C81 C80 H80A 109.7
C81 C80 H80B 109.7
C65 C66 H66A 109.5
C65 C66 H66B 109.5
C65 C66 H66C 109.5
H66A C66 H66B 109.5
H66A C66 H66C 109.5
H66B C66 H66C 109.5
C7B C8B H8B 120.4
C9B C8B C7B 119.26(18)
C9B C8B H8B 120.4
C10B C13B H13D 109.5
C10B C13B H13E 109.5
C10B C13B H13F 109.5
H13D C13B H13E 109.5
H13D C13B H13F 109.5
H13E C13B H13F 109.5
C19 C14 S2 120.06(16)
C15 C14 S2 120.74(15)
C15 C14 C19 119.17(18)
C24B C23B H23B 119.3
C22B C23B C24B 121.46(19)
C22B C23B H23B 119.3
H70A C70 H70B 109.5
H70A C70 H70C 109.5
H70B C70 H70C 109.5
C69 C70 H70A 109.5
C69 C70 H70B 109.5
C69 C70 H70C 109.5
C18 C17 C20 121.83(18)
C16 C17 C20 120.58(19)
C16 C17 C18 117.56(19)
C10B C9B H9B 119.3
C8B C9B C10B 121.33(18)
C8B C9B H9B 119.3
C18 C19 C14 120.36(19)
C18 C19 H19 119.8
C14 C19 H19 119.8
C7 C8 H8 120.5
C9 C8 C7 118.98(18)
C9 C8 H8 120.5
N10 C67 H67A 108.2
N10 C67 H67B 108.2
C68 C67 N10 116.51(15)
C68 C67 H67A 108.2
C68 C67 H67B 108.2
H67A C67 H67B 107.3
C78 C77 H77A 109.1
C78 C77 H77B 109.1
C78 C77 C76 112.55(17)
H77A C77 H77B 107.8
C76 C77 H77A 109.1
C76 C77 H77B 109.1
C10B C11B H11B 119.7
C10B C11B C12B 120.53(18)
C12B C11B H11B 119.7
C10 C13 H13A 109.5
C10 C13 H13B 109.5
C10 C13 H13C 109.5
H13A C13 H13B 109.5
H13A C13 H13C 109.5
H13B C13 H13C 109.5
C10 C9 H9 119.2
C8 C9 C10 121.60(18)
C8 C9 H9 119.2
C68 C69 H69A 109.2
C68 C69 H69B 109.2
C70 C69 C68 112.05(16)
C70 C69 H69A 109.2
C70 C69 H69B 109.2
H69A C69 H69B 107.9
C10 C11 H11 119.8
C12 C11 C10 120.48(18)
C12 C11 H11 119.8
N4B C6B C5B 108.72(15)
N4B C6B H6BA 109.9
N4B C6B H6BB 109.9
C5B C6B H6BA 109.9
C5B C6B H6BB 109.9
H6BA C6B H6BB 108.3
C24 C27 H27A 109.5
C24 C27 H27B 109.5
C24 C27 H27C 109.5
H27A C27 H27B 109.5
H27A C27 H27C 109.5
H27B C27 H27C 109.5
N10 C55 H55A 108.4
N10 C55 H55B 108.4
C56 C55 N10 115.62(15)
C56 C55 H55A 108.4
C56 C55 H55B 108.4
H55A C55 H55B 107.4
C21B C22B H22B 120.2
C23B C22B C21B 119.63(19)
C23B C22B H22B 120.2
N1B C1B H1BA 109.5
N1B C1B H1BB 109.5
N1B C1B C2B 110.52(16)
H1BA C1B H1BB 108.1
C2B C1B H1BA 109.5
C2B C1B H1BB 109.5
N10 C63 C64 115.83(16)
N10 C63 H63A 108.3
N10 C63 H63B 108.3
C64 C63 H63A 108.3
C64 C63 H63B 108.3
H63A C63 H63B 107.4
N9 C79 H79A 108.3
N9 C79 H79B 108.3
C80 C79 N9 115.87(16)
C80 C79 H79A 108.3
C80 C79 H79B 108.3
H79A C79 H79B 107.4
N10 C59 H59A 108.6
N10 C59 H59B 108.6
H59A C59 H59B 107.6
C60 C59 N10 114.62(15)
C60 C59 H59A 108.6
C60 C59 H59B 108.6
C14B C19B H19B 120.0
C18B C19B H19B 120.0
C18B C19B C14B 120.0(2)
C19B C14B S2B 119.41(17)
C15B C14B S2B 121.18(15)
C15B C14B C19B 119.39(19)
C7 C12 H12 119.9
C11 C12 C7 120.17(17)
C11 C12 H12 119.9
C21 C26 H26 120.1
C25 C26 C21 119.89(18)
C25 C26 H26 120.1
N9 C71 C72 115.21(15)
N9 C71 H71A 108.5
N9 C71 H71B 108.5
C72 C71 H71A 108.5
C72 C71 H71B 108.5
H71A C71 H71B 107.5
H82A C82 H82B 109.5
H82A C82 H82C 109.5
H82B C82 H82C 109.5
C81 C82 H82A 109.5
C81 C82 H82B 109.5
C81 C82 H82C 109.5
C23 C22 C21 119.47(19)
C23 C22 H22 120.3
C21 C22 H22 120.3
C73 C74 H74A 109.5
C73 C74 H74B 109.5
C73 C74 H74C 109.5
H74A C74 H74B 109.5
H74A C74 H74C 109.5
H74B C74 H74C 109.5
C80 C81 H81A 109.2
C80 C81 H81B 109.2
C82 C81 C80 112.20(18)
C82 C81 H81A 109.2
C82 C81 H81B 109.2
H81A C81 H81B 107.9
C19B C18B H18B 119.6
C19B C18B C17B 120.74(19)
C17B C18B H18B 119.6
C61 C62 H62A 109.5
C61 C62 H62B 109.5
C61 C62 H62C 109.5
H62A C62 H62B 109.5
H62A C62 H62C 109.5
H62B C62 H62C 109.5
C17 C16 H16 119.1
C15 C16 C17 121.83(19)
C15 C16 H16 119.1
C24B C27B H27D 109.5
C24B C27B H27E 109.5
C24B C27B H27F 109.5
H27D C27B H27E 109.5
H27D C27B H27F 109.5
H27E C27B H27F 109.5
C14 C15 H15 120.0
C16 C15 C14 119.99(18)
C16 C15 H15 120.0
C24B C25B H25B 119.4
C26B C25B C24B 121.16(19)
C26B C25B H25B 119.4
C14B C15B H15B 119.9
C14B C15B C16B 120.22(19)
C16B C15B H15B 119.9
C7B C12B C11B 120.11(18)
C7B C12B H12B 119.9
C11B C12B H12B 119.9
N9 C83 C84 116.11(16)
N9 C83 H83A 108.3
N9 C83 H83B 108.3
C84 C83 H83A 108.3
C84 C83 H83B 108.3
H83A C83 H83B 107.4
N4 C6 C5 108.38(15)
N4 C6 H6A 110.0
N4 C6 H6B 110.0
C5 C6 H6A 110.0
C5 C6 H6B 110.0
H6A C6 H6B 108.4
N2 C2 C1 108.51(14)
N2 C2 H2A 110.0
N2 C2 H2B 110.0
C1 C2 H2A 110.0
C1 C2 H2B 110.0
H2A C2 H2B 108.4
C18B C17B C20B 120.78(19)
C16B C17B C20B 120.4(2)
C16B C17B C18B 118.8(2)
C15B C16B H16B 119.6
C17B C16B C15B 120.8(2)
C17B C16B H16B 119.6
C21B C26B H26B 120.1
C25B C26B C21B 119.81(19)
C25B C26B H26B 120.1
C57 C58 H58A 109.5
C57 C58 H58B 109.5
C57 C58 H58C 109.5
H58A C58 H58B 109.5
H58A C58 H58C 109.5
H58B C58 H58C 109.5
C61 C60 H60A 109.4
C61 C60 H60B 109.4
C59 C60 C61 110.97(16)
C59 C60 H60A 109.4
C59 C60 H60B 109.4
H60A C60 H60B 108.0
N2B C2B C1B 108.81(15)
N2B C2B H2BA 109.9
N2B C2B H2BB 109.9
C1B C2B H2BA 109.9
C1B C2B H2BB 109.9
H2BA C2B H2BB 108.3
C75 C76 C77 110.03(16)
C75 C76 H76A 109.7
C75 C76 H76B 109.7
C77 C76 H76A 109.7
C77 C76 H76B 109.7
H76A C76 H76B 108.2
C85 C86 H86A 109.5
C85 C86 H86B 109.5
C85 C86 H86C 109.5
H86A C86 H86B 109.5
H86A C86 H86C 109.5
H86B C86 H86C 109.5

loop_
_geom_bond_atom_site_label_1
_geom_bond_atom_site_label_2
_geom_bond_distance
Zn1 O1W 2.1089(13)
Zn1 N4 2.0592(16)
Zn1 N2 2.0755(16)
Zn1 N1 2.2327(15)
Zn1 N3 2.0239(15)
Zn1B O1WB 2.1054(14)
Zn1B N4B 2.0536(16)
Zn1B N3B 2.0268(16)
Zn1B N2B 2.0560(16)
Zn1B N1B 2.2571(16)
S3 O5 1.4554(14)
S3 O6 1.4391(14)
S3 N3 1.5742(15)
S3 C21 1.7825(19)
S1 O1 1.4585(15)
S1 O2 1.4468(15)
S1 N4 1.5695(17)
S1 C7 1.7786(19)
S1B O1B 1.4530(15)
S1B O2B 1.4505(14)
S1B N4B 1.5667(17)
S1B C7B 1.7820(19)
S3B O5B 1.4518(14)
S3B O6B 1.4421(15)
S3B N3B 1.5746(16)
S3B C21B 1.785(2)
S2 O3 1.4575(14)
S2 O4 1.4450(15)
S2 N2 1.5657(16)
S2 C14 1.777(2)
S2B O3B 1.4550(15)
S2B O4B 1.4431(16)
S2B N2B 1.5673(16)
S2B C14B 1.784(2)
O1W H1WA 0.8856
O1W H1WB 0.8861
O1WB H1WC 0.8842
O1WB H1WD 0.8849
N4 C6 1.477(2)
N4B C6B 1.480(2)
N3B C3B 1.474(2)
N2B C2B 1.476(2)
N2 C2 1.474(2)
N1 C1 1.474(2)
N1 C4 1.474(2)
N1 C5 1.474(2)
N1B C4B 1.473(2)
N1B C5B 1.471(2)
N1B C1B 1.475(2)
N3 C3 1.480(2)
N10 C67 1.525(2)
N10 C55 1.523(2)
N10 C63 1.516(2)
N10 C59 1.525(2)
N9 C75 1.521(2)
N9 C79 1.518(2)
N9 C71 1.520(2)
N9 C83 1.518(2)
C68 H68A 0.9900
C68 H68B 0.9900
C68 C67 1.513(3)
C68 C69 1.532(3)
C73 H73A 0.9900
C73 H73B 0.9900
C73 C72 1.526(3)
C73 C74 1.519(3)
C65 H65A 0.9900
C65 H65B 0.9900
C65 C64 1.530(3)
C65 C66 1.520(3)
C20B H20D 0.9800
C20B H20E 0.9800
C20B H20F 0.9800
C20B C17B 1.509(3)
C24B C23B 1.396(3)
C24B C27B 1.507(3)
C24B C25B 1.391(3)
C72 H72A 0.9900
C72 H72B 0.9900
C72 C71 1.526(3)
C3B H3BA 0.9900
C3B H3BB 0.9900
C3B C4B 1.527(3)
C23 H23 0.9500
C23 C24 1.396(3)
C23 C22 1.383(3)
C7 C8 1.396(3)
C7 C12 1.387(3)
C75 H75A 0.9900
C75 H75B 0.9900
C75 C76 1.518(3)
C64 H64A 0.9900
C64 H64B 0.9900
C64 C63 1.517(3)
C24 C25 1.393(3)
C24 C27 1.511(3)
C84 H84A 0.9900
C84 H84B 0.9900
C84 C85 1.528(3)
C84 C83 1.521(3)
C78 H78A 0.9800
C78 H78B 0.9800
C78 H78C 0.9800
C78 C77 1.516(3)
C10 C13 1.510(3)
C10 C9 1.388(3)
C10 C11 1.393(3)
C7B C8B 1.395(3)
C7B C12B 1.389(3)
C21B C22B 1.387(3)
C21B C26B 1.392(3)
C61 H61A 0.9900
C61 H61B 0.9900
C61 C62 1.523(3)
C61 C60 1.528(3)
C3 H3A 0.9900
C3 H3B 0.9900
C3 C4 1.522(2)
C21 C26 1.396(3)
C21 C22 1.390(3)
C57 H57A 0.9900
C57 H57B 0.9900
C57 C56 1.530(3)
C57 C58 1.526(3)
C10B C13B 1.507(3)
C10B C9B 1.395(3)
C10B C11B 1.389(3)
C1 H1A 0.9900
C1 H1B 0.9900
C1 C2 1.515(3)
C20 H20A 0.9800
C20 H20B 0.9800
C20 H20C 0.9800
C20 C17 1.499(3)
C85 H85A 0.9900
C85 H85B 0.9900
C85 C86 1.522(3)
C18 H18 0.9500
C18 C17 1.397(3)
C18 C19 1.383(3)
C4 H4A 0.9900
C4 H4B 0.9900
C4B H4BA 0.9900
C4B H4BB 0.9900
C56 H56A 0.9900
C56 H56B 0.9900
C56 C55 1.520(3)
C5B H5BA 0.9900
C5B H5BB 0.9900
C5B C6B 1.518(3)
C5 H5A 0.9900
C5 H5B 0.9900
C5 C6 1.519(3)
C25 H25 0.9500
C25 C26 1.389(3)
C80 H80A 0.9900
C80 H80B 0.9900
C80 C79 1.515(3)
C80 C81 1.531(3)
C66 H66A 0.9800
C66 H66B 0.9800
C66 H66C 0.9800
C8B H8B 0.9500
C8B C9B 1.384(3)
C13B H13D 0.9800
C13B H13E 0.9800
C13B H13F 0.9800
C14 C19 1.396(3)
C14 C15 1.386(3)
C23B H23B 0.9500
C23B C22B 1.386(3)
C70 H70A 0.9800
C70 H70B 0.9800
C70 H70C 0.9800
C70 C69 1.521(3)
C17 C16 1.395(3)
C9B H9B 0.9500
C19 H19 0.9500
C8 H8 0.9500
C8 C9 1.387(3)
C67 H67A 0.9900
C67 H67B 0.9900
C77 H77A 0.9900
C77 H77B 0.9900
C77 C76 1.534(3)
C11B H11B 0.9500
C11B C12B 1.389(3)
C13 H13A 0.9800
C13 H13B 0.9800
C13 H13C 0.9800
C9 H9 0.9500
C69 H69A 0.9900
C69 H69B 0.9900
C11 H11 0.9500
C11 C12 1.387(3)
C6B H6BA 0.9900
C6B H6BB 0.9900
C27 H27A 0.9800
C27 H27B 0.9800
C27 H27C 0.9800
C55 H55A 0.9900
C55 H55B 0.9900
C22B H22B 0.9500
C1B H1BA 0.9900
C1B H1BB 0.9900
C1B C2B 1.519(3)
C63 H63A 0.9900
C63 H63B 0.9900
C79 H79A 0.9900
C79 H79B 0.9900
C59 H59A 0.9900
C59 H59B 0.9900
C59 C60 1.520(3)
C19B H19B 0.9500
C19B C14B 1.393(3)
C19B C18B 1.388(3)
C14B C15B 1.384(3)
C12 H12 0.9500
C26 H26 0.9500
C71 H71A 0.9900
C71 H71B 0.9900
C82 H82A 0.9800
C82 H82B 0.9800
C82 H82C 0.9800
C82 C81 1.520(3)
C22 H22 0.9500
C74 H74A 0.9800
C74 H74B 0.9800
C74 H74C 0.9800
C81 H81A 0.9900
C81 H81B 0.9900
C18B H18B 0.9500
C18B C17B 1.390(3)
C62 H62A 0.9800
C62 H62B 0.9800
C62 H62C 0.9800
C16 H16 0.9500
C16 C15 1.381(3)
C27B H27D 0.9800
C27B H27E 0.9800
C27B H27F 0.9800
C15 H15 0.9500
C25B H25B 0.9500
C25B C26B 1.389(3)
C15B H15B 0.9500
C15B C16B 1.390(3)
C12B H12B 0.9500
C83 H83A 0.9900
C83 H83B 0.9900
C6 H6A 0.9900
C6 H6B 0.9900
C2 H2A 0.9900
C2 H2B 0.9900
C17B C16B 1.386(3)
C16B H16B 0.9500
C26B H26B 0.9500
C58 H58A 0.9800
C58 H58B 0.9800
C58 H58C 0.9800
C60 H60A 0.9900
C60 H60B 0.9900
C2B H2BA 0.9900
C2B H2BB 0.9900
C76 H76A 0.9900
C76 H76B 0.9900
C86 H86A 0.9800
C86 H86B 0.9800
C86 H86C 0.9800

loop_
_geom_torsion_atom_site_label_1
_geom_torsion_atom_site_label_2
_geom_torsion_atom_site_label_3
_geom_torsion_atom_site_label_4
_geom_torsion
Zn1 N4 C6 C5 40.52(17)
Zn1 N2 C2 C1 39.26(18)
Zn1 N1 C1 C2 37.91(16)
Zn1 N1 C4 C3 35.42(16)
Zn1 N1 C5 C6 36.15(16)
Zn1 N3 C3 C4 41.66(17)
Zn1B N4B C6B C5B 41.24(17)
Zn1B N3B C3B C4B 41.76(17)
Zn1B N2B C2B C1B 39.50(19)
Zn1B N1B C4B C3B 35.34(16)
Zn1B N1B C5B C6B 34.37(16)
Zn1B N1B C1B C2B 37.64(17)
S3 N3 C3 C4 -114.29(14)
S3 C21 C26 C25 -175.58(15)
S3 C21 C22 C23 175.13(15)
S1 N4 C6 C5 -155.46(13)
S1 C7 C8 C9 178.85(15)
S1 C7 C12 C11 -178.73(15)
S1B N4B C6B C5B -153.69(13)
S1B C7B C8B C9B 176.78(15)
S1B C7B C12B C11B -176.84(15)
S3B N3B C3B C4B -112.86(15)
S3B C21B C22B C23B 177.12(15)
S3B C21B C26B C25B -177.75(15)
S2 N2 C2 C1 -159.69(13)
S2 C14 C19 C18 -178.69(15)
S2 C14 C15 C16 179.06(15)
S2B N2B C2B C1B -159.02(13)
S2B C14B C15B C16B -176.51(15)
O1B S1B N4B Zn1B -18.38(15)
O1B S1B N4B C6B 179.94(13)
O1B S1B C7B C8B -46.65(18)
O1B S1B C7B C12B 132.39(16)
O1 S1 N4 Zn1 -20.90(15)
O1 S1 N4 C6 178.79(13)
O1 S1 C7 C8 -46.42(18)
O1 S1 C7 C12 133.89(16)
O5B S3B N3B Zn1B 160.12(10)
O5B S3B N3B C3B -49.78(16)
O5B S3B C21B C22B 15.20(18)
O5B S3B C21B C26B -166.79(15)
O2B S1B N4B Zn1B 112.20(12)
O2B S1B N4B C6B -49.48(16)
O2B S1B C7B C8B -169.57(16)
O2B S1B C7B C12B 9.48(18)
O5 S3 N3 Zn1 159.61(10)
O5 S3 N3 C3 -49.14(15)
O5 S3 C21 C26 -163.22(14)
O5 S3 C21 C22 20.53(17)
O3 S2 N2 Zn1 -30.78(14)
O3 S2 N2 C2 172.05(13)
O3 S2 C14 C19 -167.22(15)
O3 S2 C14 C15 14.79(18)
O2 S1 N4 Zn1 109.18(13)
O2 S1 N4 C6 -51.13(16)
O2 S1 C7 C8 -169.18(16)
O2 S1 C7 C12 11.12(18)
O4 S2 N2 Zn1 -160.95(11)
O4 S2 N2 C2 41.88(16)
O4 S2 C14 C19 -43.78(17)
O4 S2 C14 C15 138.23(16)
O3B S2B N2B Zn1B -33.35(14)
O3B S2B N2B C2B 168.59(14)
O3B S2B C14B C19B -164.21(15)
O3B S2B C14B C15B 14.27(18)
O6 S3 N3 Zn1 28.77(13)
O6 S3 N3 C3 -179.97(13)
O6 S3 C21 C26 -38.56(17)
O6 S3 C21 C22 145.19(15)
O6B S3B N3B Zn1B 29.19(14)
O6B S3B N3B C3B 179.29(13)
O6B S3B C21B C22B 139.70(16)
O6B S3B C21B C26B -42.28(17)
O4B S2B N2B Zn1B -163.42(11)
O4B S2B N2B C2B 38.52(17)
O4B S2B C14B C19B -41.07(18)
O4B S2B C14B C15B 137.41(16)
N4 S1 C7 C8 68.61(17)
N4 S1 C7 C12 -111.08(16)
N4B S1B C7B C8B 68.97(17)
N4B S1B C7B C12B -111.99(16)
N3B S3B C21B C22B -104.23(17)
N3B S3B C21B C26B 73.79(17)
N3B C3B C4B N1B -52.05(19)
N2B S2B C14B C19B 79.37(17)
N2B S2B C14B C15B -102.15(17)
N2 S2 C14 C19 77.35(17)
N2 S2 C14 C15 -100.64(17)
N1 C1 C2 N2 -51.8(2)
N1 C5 C6 N4 -51.43(19)
N1B C5B C6B N4B -50.5(2)
N1B C1B C2B N2B -51.9(2)
N3 S3 C21 C26 78.34(16)
N3 S3 C21 C22 -97.91(16)
N3 C3 C4 N1 -51.81(19)
N10 C59 C60 C61 168.30(16)
N9 C75 C76 C77 -168.39(16)
C73 C72 C71 N9 -171.21(16)
C65 C64 C63 N10 166.10(16)
C20B C17B C16B C15B 177.06(19)
C24B C23B C22B C21B 0.5(3)
C24B C25B C26B C21B 0.6(3)
C23 C24 C25 C26 -1.1(3)
C7 S1 N4 Zn1 -134.94(12)
C7 S1 N4 C6 64.75(15)
C7 C8 C9 C10 0.2(3)
C75 N9 C79 C80 -58.7(2)
C75 N9 C71 C72 -51.0(2)
C75 N9 C83 C84 -176.40(16)
C24 C23 C22 C21 0.4(3)
C24 C25 C26 C21 0.4(3)
C78 C77 C76 C75 67.4(2)
C10 C11 C12 C7 -0.4(3)
C7B S1B N4B Zn1B -132.45(12)
C7B S1B N4B C6B 65.88(15)
C7B C8B C9B C10B 0.5(3)
C21B S3B N3B Zn1B -85.11(12)
C21B S3B N3B C3B 64.99(15)
C21 S3 N3 Zn1 -86.57(12)
C21 S3 N3 C3 64.69(15)
C57 C56 C55 N10 -158.59(16)
C10B C11B C12B C7B -0.4(3)
C1 N1 C4 C3 -80.75(18)
C1 N1 C5 C6 152.64(15)
C20 C17 C16 C15 177.71(19)
C85 C84 C83 N9 -172.26(16)
C18 C17 C16 C15 -0.4(3)
C4 N1 C1 C2 153.81(15)
C4 N1 C5 C6 -80.09(18)
C4B N1B C5B C6B -81.82(19)
C4B N1B C1B C2B 152.96(15)
C5B N1B C4B C3B 152.08(15)
C5B N1B C1B C2B -78.61(19)
C5 N1 C1 C2 -78.48(18)
C5 N1 C4 C3 151.82(15)
C66 C65 C64 C63 -69.1(2)
C8B C7B C12B C11B 2.2(3)
C13B C10B C9B C8B -177.23(19)
C13B C10B C11B C12B 177.17(19)
C14 S2 N2 Zn1 82.78(13)
C14 S2 N2 C2 -74.39(15)
C23B C24B C25B C26B -1.0(3)
C17 C18 C19 C14 -0.3(3)
C17 C16 C15 C14 -0.5(3)
C9B C10B C11B C12B -1.4(3)
C19 C18 C17 C20 -177.30(19)
C19 C18 C17 C16 0.8(3)
C19 C14 C15 C16 1.1(3)
C8 C7 C12 C11 1.6(3)
C67 N10 C55 C56 67.9(2)
C67 N10 C63 C64 54.4(2)
C67 N10 C59 C60 175.77(16)
C67 C68 C69 C70 176.11(17)
C11B C10B C9B C8B 1.3(3)
C13 C10 C9 C8 -178.2(2)
C13 C10 C11 C12 178.36(19)
C9 C10 C11 C12 -0.8(3)
C69 C68 C67 N10 175.34(16)
C11 C10 C9 C8 0.9(3)
C27 C24 C25 C26 178.53(18)
C55 N10 C67 C68 175.17(16)
C55 N10 C63 C64 -63.5(2)
C55 N10 C59 C60 -65.8(2)
C22B C21B C26B C25B 0.3(3)
C1B N1B C4B C3B -80.07(18)
C1B N1B C5B C6B 150.14(16)
C63 N10 C67 C68 56.3(2)
C63 N10 C55 C56 -171.61(16)
C63 N10 C59 C60 54.3(2)
C79 N9 C75 C76 -170.77(16)
C79 N9 C71 C72 68.2(2)
C79 N9 C83 C84 64.0(2)
C79 C80 C81 C82 -176.18(18)
C59 N10 C67 C68 -63.6(2)
C59 N10 C55 C56 -51.5(2)
C59 N10 C63 C64 174.45(16)
C19B C14B C15B C16B 2.0(3)
C19B C18B C17B C20B -176.5(2)
C19B C18B C17B C16B 1.6(3)
C14B S2B N2B Zn1B 81.03(13)
C14B S2B N2B C2B -77.03(16)
C14B C19B C18B C17B -0.4(3)
C14B C15B C16B C17B -0.8(3)
C12 C7 C8 C9 -1.5(3)
C26 C21 C22 C23 -1.1(3)
C71 N9 C75 C76 -51.6(2)
C71 N9 C79 C80 179.99(16)
C71 N9 C83 C84 -55.0(2)
C22 C23 C24 C25 0.7(3)
C22 C23 C24 C27 -178.94(18)
C22 C21 C26 C25 0.7(3)
C74 C73 C72 C71 -172.64(16)
C81 C80 C79 N9 179.23(16)
C18B C19B C14B S2B 177.11(15)
C18B C19B C14B C15B -1.4(3)
C18B C17B C16B C15B -1.0(3)
C62 C61 C60 C59 178.46(17)
C27B C24B C23B C22B -178.90(19)
C27B C24B C25B C26B 178.32(19)
C15 C14 C19 C18 -0.7(3)
C25B C24B C23B C22B 0.4(3)
C12B C7B C8B C9B -2.3(3)
C83 N9 C75 C76 67.5(2)
C83 N9 C79 C80 61.1(2)
C83 N9 C71 C72 -170.47(16)
C83 C84 C85 C86 -170.85(18)
C26B C21B C22B C23B -0.9(3)
C58 C57 C56 C55 -178.29(17)
